data_7128504
loop_
_publ_author_name
'Li, Peng-Fei'
'Hu, Chun-Li'
'Gong, Ya-Ping'
'Kong, Fang'
'Mao, Jiang-Gao'

_publ_section_title
;
 Hg<sub>3</sub>(Te<sub>3</sub>O<sub>8</sub>)(SO<sub>4</sub>): a new
 sulfate tellurite with a novel structure and large birefringence explored
 from d<sup>10</sup> metal compounds.
;
_journal_issue 57
_journal_name_full 'Chemical communications (Cambridge, England)'
_journal_page_first 7039
_journal_page_last 7042
_journal_paper_doi 10.1039/d1cc02494a
_journal_volume 57
_journal_year 2021
_chemical_formula_sum 'Hg3 O12 S Te3'
_chemical_formula_weight 1208.64
_space_group_crystal_system triclinic
_space_group_IT_number 2
_space_group_name_Hall '-P 1'
_space_group_name_H-M_alt 'P -1'
_symmetry_space_group_name_H-M 'P -1'
_atom_sites_solution_hydrogens none
_atom_sites_solution_primary direct
_atom_sites_solution_secondary difmap
_audit_creation_method SHELXL-97
_audit_update_record
;
2021-05-11 deposited with the CCDC.	2021-06-16 downloaded from the CCDC.
;
_cell_angle_alpha 67.178(9)
_cell_angle_beta 72.622(9)
_cell_angle_gamma 73.471(8)
_cell_formula_units_Z 2
_cell_length_a 6.4986(6)
_cell_length_b 9.7848(9)
_cell_length_c 10.7128(10)
_cell_measurement_reflns_used 2069
_cell_measurement_temperature 290.62(10)
_cell_measurement_theta_max 29.7960
_cell_measurement_theta_min 2.5180
_cell_volume 588.10(10)
_computing_structure_refinement 'SHELXL-97 (Sheldrick, 2008)'
_computing_structure_solution 'SHELXS-97 (Sheldrick, 2008)'
_diffrn_ambient_temperature 290.62(10)
_diffrn_measured_fraction_theta_full 1.0000
_diffrn_measured_fraction_theta_max 0.8598
_diffrn_measurement_device_type 'SuperNova, Dual, Cu at home/near, Atlas'
_diffrn_measurement_method '\w scans'
_diffrn_radiation_monochromator mirror
_diffrn_radiation_source 'fine-focus sealed tube'
_diffrn_radiation_type MoK\a
_diffrn_radiation_wavelength 0.71073
_diffrn_reflns_av_R_equivalents 0.0335
_diffrn_reflns_av_sigmaI/netI 0.0603
_diffrn_reflns_limit_h_max 8
_diffrn_reflns_limit_h_min -8
_diffrn_reflns_limit_k_max 13
_diffrn_reflns_limit_k_min -12
_diffrn_reflns_limit_l_max 15
_diffrn_reflns_limit_l_min -14
_diffrn_reflns_number 4954
_diffrn_reflns_theta_full 27.0443
_diffrn_reflns_theta_max 30.0360
_diffrn_reflns_theta_min 2.1110
_exptl_absorpt_coefficient_mu 46.592
_exptl_absorpt_correction_T_max 1.00000
_exptl_absorpt_correction_T_min 0.51793
_exptl_absorpt_correction_type multi-scan
_exptl_crystal_colour white
_exptl_crystal_density_diffrn 6.825
_exptl_crystal_density_method 'not measured'
_exptl_crystal_description block
_exptl_crystal_F_000 1016
_exptl_crystal_size_max 0.09
_exptl_crystal_size_mid 0.08
_exptl_crystal_size_min 0.07
_refine_diff_density_max 3.703
_refine_diff_density_min -3.315
_refine_diff_density_rms 0.580
_refine_ls_extinction_method none
_refine_ls_goodness_of_fit_ref 1.059
_refine_ls_hydrogen_treatment none
_refine_ls_matrix_type full
_refine_ls_number_parameters 172
_refine_ls_number_reflns 2949
_refine_ls_number_restraints 18
_refine_ls_restrained_S_all 1.056
_refine_ls_R_factor_all 0.0497
_refine_ls_R_factor_gt 0.0398
_refine_ls_shift/su_max 0.005
_refine_ls_shift/su_mean 0.001
_refine_ls_structure_factor_coef Fsqd
_refine_ls_weighting_details 'calc w=1/[\s^2^(Fo^2^)+(0.0370P)^2^+0.0000P] where P=(Fo^2^+2Fc^2^)/3'
_refine_ls_weighting_scheme calc
_refine_ls_wR_factor_gt 0.0889
_refine_ls_wR_factor_ref 0.0958
_reflns_number_gt 2501
_reflns_number_total 2949
_reflns_threshold_expression >2sigma(I)
_cod_data_source_file d1cc02494a2.cif
_cod_data_source_block Hg3(Te3O8)(SO4)
_cod_depositor_comments 'Adding full bibliography for 7128501--7128504.cif.'
_cod_original_cell_volume 588.10(9)
_cod_database_code 7128504

loop_
_symmetry_equiv_pos_as_xyz
'x, y, z'
'-x, -y, -z'

loop_
_atom_site_label
_atom_site_type_symbol
_atom_site_fract_x
_atom_site_fract_y
_atom_site_fract_z
_atom_site_U_iso_or_equiv
_atom_site_adp_type
_atom_site_occupancy
_atom_site_symmetry_multiplicity
_atom_site_calc_flag
_atom_site_refinement_flags
_atom_site_disorder_assembly
_atom_site_disorder_group
Hg1 Hg 0.21591(8) 0.60195(6) -0.02347(6) 0.01808(14) Uani 1 1 d . . .
Hg2 Hg 0.26872(8) 0.46837(6) -0.34891(5) 0.01515(14) Uani 1 1 d . . .
Hg3 Hg 0.30418(8) 0.29622(6) 0.35763(5) 0.01569(14) Uani 1 1 d . . .
Te1 Te 0.35474(14) 0.24207(9) 0.01647(8) 0.01195(18) Uani 1 1 d . . .
Te2 Te -0.12486(13) 0.14906(9) 0.34547(8) 0.00999(18) Uani 1 1 d . . .
Te3 Te 0.81302(13) 0.28908(9) -0.28733(8) 0.01032(18) Uani 1 1 d . . .
S1 S 0.4552(5) 0.0724(4) 0.7036(3) 0.0134(6) Uani 1 1 d . . .
O1 O 0.6479(14) 0.3030(10) -0.1102(8) 0.0133(19) Uani 1 1 d . . .
O5 O -0.0145(14) 0.2506(10) 0.4204(9) 0.0147(19) Uani 1 1 d . . .
O6 O -0.3652(14) 0.3063(10) 0.3192(8) 0.0140(18) Uani 1 1 d U . .
O10 O 0.5148(17) 0.1245(11) 0.7968(8) 0.021(2) Uani 1 1 d . . .
O2 O 0.3797(15) 0.3695(10) 0.1029(8) 0.016(2) Uani 1 1 d . . .
O3 O 0.1818(15) 0.3966(11) -0.0983(9) 0.019(2) Uani 1 1 d U . .
O7 O 0.6199(14) 0.4185(11) -0.3966(9) 0.018(2) Uani 1 1 d . . .
O9 O 0.3075(16) 0.1949(11) 0.6224(9) 0.022(2) Uani 1 1 d . . .
O4 O 0.0155(15) 0.2266(10) 0.1554(9) 0.0157(19) Uani 1 1 d U . .
O11 O 0.6591(18) 0.0187(13) 0.6142(11) 0.035(3) Uani 1 1 d . . .
O8 O 0.9390(15) 0.4498(11) -0.3151(10) 0.025(2) Uani 1 1 d . . .
O12 O 0.3419(19) -0.0576(11) 0.7898(10) 0.030(3) Uani 1 1 d . . .

loop_
_atom_site_aniso_label
_atom_site_aniso_U_11
_atom_site_aniso_U_22
_atom_site_aniso_U_33
_atom_site_aniso_U_23
_atom_site_aniso_U_13
_atom_site_aniso_U_12
Hg1 0.0163(3) 0.0127(3) 0.0273(3) -0.0057(2) -0.0125(2) 0.0012(2)
Hg2 0.0086(2) 0.0232(3) 0.0122(3) -0.0054(2) -0.00037(18) -0.0036(2)
Hg3 0.0080(2) 0.0257(3) 0.0136(3) -0.0075(2) -0.00070(18) -0.0039(2)
Te1 0.0146(4) 0.0097(4) 0.0122(4) -0.0037(3) -0.0057(3) -0.0002(3)
Te2 0.0093(4) 0.0086(4) 0.0106(4) -0.0028(3) -0.0013(3) -0.0009(3)
Te3 0.0079(4) 0.0098(4) 0.0130(4) -0.0049(3) -0.0025(3) 0.0007(3)
S1 0.0171(16) 0.0096(16) 0.0166(16) -0.0065(13) -0.0051(12) -0.0026(14)
O1 0.017(5) 0.016(5) 0.010(4) -0.006(4) 0.007(3) -0.014(4)
O5 0.006(4) 0.021(5) 0.022(5) -0.012(4) 0.000(4) -0.006(4)
O6 0.014(2) 0.014(2) 0.015(2) -0.0045(11) -0.0029(10) -0.0034(10)
O10 0.034(6) 0.021(6) 0.009(4) -0.003(4) -0.003(4) -0.011(5)
O2 0.023(5) 0.018(5) 0.014(4) -0.013(4) 0.002(4) -0.009(4)
O3 0.019(2) 0.018(2) 0.018(2) -0.0059(11) -0.0041(10) -0.0026(10)
O7 0.007(4) 0.025(6) 0.013(5) -0.002(4) -0.003(4) 0.004(4)
O9 0.018(5) 0.022(6) 0.020(5) -0.001(4) -0.009(4) 0.000(5)
O4 0.015(2) 0.016(2) 0.015(2) -0.0049(11) -0.0028(10) -0.0025(10)
O11 0.026(6) 0.039(7) 0.045(7) -0.032(6) -0.002(5) 0.005(6)
O8 0.011(5) 0.023(6) 0.046(6) -0.018(5) -0.002(4) -0.007(4)
O12 0.053(8) 0.019(6) 0.024(5) 0.003(4) -0.013(5) -0.025(6)

loop_
_atom_type_symbol
_atom_type_description
_atom_type_scat_dispersion_real
_atom_type_scat_dispersion_imag
_atom_type_scat_source
Hg Hg -2.3894 9.2266 'International Tables Vol C Tables 4.2.6.8 and 6.1.1.4'
O O 0.0106 0.0060 'International Tables Vol C Tables 4.2.6.8 and 6.1.1.4'
S S 0.1246 0.1234 'International Tables Vol C Tables 4.2.6.8 and 6.1.1.4'
Te Te -0.5308 1.6751 'International Tables Vol C Tables 4.2.6.8 and 6.1.1.4'

loop_
_geom_angle_atom_site_label_1
_geom_angle_atom_site_label_2
_geom_angle_atom_site_label_3
_geom_angle
_geom_angle_site_symmetry_1
_geom_angle_site_symmetry_3
_geom_angle_publ_flag
O4 Hg1 O2 158.1(3) 2_565 . ?
O4 Hg1 O1 115.5(3) 2_565 2_665 ?
O2 Hg1 O1 84.7(3) . 2_665 ?
O4 Hg1 O3 91.2(3) 2_565 . ?
O2 Hg1 O3 68.7(3) . . ?
O1 Hg1 O3 153.3(3) 2_665 . ?
O4 Hg1 O3 67.5(3) 2_565 2_565 ?
O2 Hg1 O3 101.1(3) . 2_565 ?
O1 Hg1 O3 102.9(3) 2_665 2_565 ?
O3 Hg1 O3 85.6(3) . 2_565 ?
O4 Hg1 O2 116.5(3) 2_565 2_665 ?
O2 Hg1 O2 79.4(3) . 2_665 ?
O1 Hg1 O2 62.7(3) 2_665 2_665 ?
O3 Hg1 O2 107.8(3) . 2_665 ?
O3 Hg1 O2 165.5(3) 2_565 2_665 ?
O4 Hg1 O6 61.7(3) 2_565 2_565 ?
O2 Hg1 O6 117.2(3) . 2_565 ?
O1 Hg1 O6 119.3(2) 2_665 2_565 ?
O3 Hg1 O6 73.3(3) . 2_565 ?
O3 Hg1 O6 123.8(3) 2_565 2_565 ?
O2 Hg1 O6 67.1(2) 2_665 2_565 ?
O4 Hg1 Te1 125.8(2) 2_565 . ?
O2 Hg1 Te1 34.24(19) . . ?
O1 Hg1 Te1 118.6(2) 2_665 . ?
O3 Hg1 Te1 34.7(2) . . ?
O3 Hg1 Te1 96.9(2) 2_565 . ?
O2 Hg1 Te1 91.5(2) 2_665 . ?
O6 Hg1 Te1 93.89(18) 2_565 . ?
O4 Hg1 Te2 30.4(2) 2_565 2_565 ?
O2 Hg1 Te2 147.9(2) . 2_565 ?
O1 Hg1 Te2 116.6(2) 2_665 2_565 ?
O3 Hg1 Te2 86.8(2) . 2_565 ?
O3 Hg1 Te2 97.1(2) 2_565 2_565 ?
O2 Hg1 Te2 89.4(2) 2_665 2_565 ?
O6 Hg1 Te2 32.28(19) 2_565 2_565 ?
Te1 Hg1 Te2 117.65(3) . 2_565 ?
O4 Hg1 Te1 112.4(2) 2_565 2_665 ?
O2 Hg1 Te1 89.0(2) . 2_665 ?
O1 Hg1 Te1 34.24(18) 2_665 2_665 ?
O3 Hg1 Te1 137.6(2) . 2_665 ?
O3 Hg1 Te1 135.3(2) 2_565 2_665 ?
O2 Hg1 Te1 30.48(17) 2_665 2_665 ?
O6 Hg1 Te1 87.18(15) 2_565 2_665 ?
Te1 Hg1 Te1 113.78(2) . 2_665 ?
Te2 Hg1 Te1 96.36(2) 2_565 2_665 ?
O4 Hg1 Te1 37.9(2) 2_565 2_565 ?
O2 Hg1 Te1 129.4(2) . 2_565 ?
O1 Hg1 Te1 110.4(2) 2_665 2_565 ?
O3 Hg1 Te1 89.6(2) . 2_565 ?
O3 Hg1 Te1 29.7(2) 2_565 2_565 ?
O2 Hg1 Te1 150.9(2) 2_665 2_565 ?
O6 Hg1 Te1 97.33(18) 2_565 2_565 ?
Te1 Hg1 Te1 114.74(2) . 2_565 ?
Te2 Hg1 Te1 67.95(2) 2_565 2_565 ?
Te1 Hg1 Te1 130.78(3) 2_665 2_565 ?
O4 Hg1 Hg1 75.7(2) 2_565 2_565 ?
O2 Hg1 Hg1 83.4(2) . 2_565 ?
O1 Hg1 Hg1 139.46(17) 2_665 2_565 ?
O3 Hg1 Hg1 42.9(2) . 2_565 ?
O3 Hg1 Hg1 42.7(2) 2_565 2_565 ?
O2 Hg1 Hg1 150.27(19) 2_665 2_565 ?
O6 Hg1 Hg1 100.56(15) 2_565 2_565 ?
Te1 Hg1 Hg1 61.45(2) . 2_565 ?
Te2 Hg1 Hg1 92.66(2) 2_565 2_565 ?
Te1 Hg1 Hg1 170.98(3) 2_665 2_565 ?
Te1 Hg1 Hg1 53.285(19) 2_565 2_565 ?
O8 Hg2 O7 160.8(4) 1_455 . ?
O8 Hg2 O3 82.2(3) 1_455 . ?
O7 Hg2 O3 102.8(3) . . ?
O8 Hg2 O7 104.2(3) 1_455 2_664 ?
O7 Hg2 O7 74.1(3) . 2_664 ?
O3 Hg2 O7 169.3(3) . 2_664 ?
O8 Hg2 O6 121.2(3) 1_455 2_565 ?
O7 Hg2 O6 78.0(3) . 2_565 ?
O3 Hg2 O6 79.7(3) . 2_565 ?
O7 Hg2 O6 89.6(3) 2_664 2_565 ?
O8 Hg2 O5 70.5(3) 1_455 2_565 ?
O7 Hg2 O5 125.4(3) . 2_565 ?
O3 Hg2 O5 101.3(3) . 2_565 ?
O7 Hg2 O5 73.4(3) 2_664 2_565 ?
O6 Hg2 O5 59.4(3) 2_565 2_565 ?
O8 Hg2 O9 76.8(3) 1_455 1_554 ?
O7 Hg2 O9 84.1(3) . 1_554 ?
O3 Hg2 O9 100.0(3) . 1_554 ?
O7 Hg2 O9 89.9(3) 2_664 1_554 ?
O6 Hg2 O9 161.5(3) 2_565 1_554 ?
O5 Hg2 O9 137.7(2) 2_565 1_554 ?
O8 Hg2 Te2 93.8(3) 1_455 2_565 ?
O7 Hg2 Te2 105.0(3) . 2_565 ?
O3 Hg2 Te2 85.3(2) . 2_565 ?
O7 Hg2 Te2 85.7(2) 2_664 2_565 ?
O6 Hg2 Te2 29.6(2) 2_565 2_565 ?
O5 Hg2 Te2 30.64(16) 2_565 2_565 ?
O9 Hg2 Te2 168.29(19) 1_554 2_565 ?
O8 Hg2 Te3 148.2(3) 1_455 . ?
O7 Hg2 Te3 23.0(2) . . ?
O3 Hg2 Te3 81.4(2) . . ?
O7 Hg2 Te3 96.6(2) 2_664 . ?
O6 Hg2 Te3 82.2(2) 2_565 . ?
O5 Hg2 Te3 139.75(15) 2_565 . ?
O9 Hg2 Te3 79.43(19) 1_554 . ?
Te2 Hg2 Te3 111.83(2) 2_565 . ?
O8 Hg2 Te3 22.4(3) 1_455 1_455 ?
O7 Hg2 Te3 138.8(3) . 1_455 ?
O3 Hg2 Te3 83.1(2) . 1_455 ?
O7 Hg2 Te3 106.08(19) 2_664 1_455 ?
O6 Hg2 Te3 142.3(2) 2_565 1_455 ?
O5 Hg2 Te3 92.05(15) 2_565 1_455 ?
O9 Hg2 Te3 54.9(2) 1_554 1_455 ?
Te2 Hg2 Te3 116.06(2) 2_565 1_455 ?
Te3 Hg2 Te3 127.89(3) . 1_455 ?
O8 Hg2 Hg2 135.4(3) 1_455 2_664 ?
O7 Hg2 Hg2 40.2(2) . 2_664 ?
O3 Hg2 Hg2 142.0(2) . 2_664 ?
O7 Hg2 Hg2 33.9(2) 2_664 2_664 ?
O6 Hg2 Hg2 82.81(18) 2_565 2_664 ?
O5 Hg2 Hg2 98.30(17) 2_565 2_664 ?
O9 Hg2 Hg2 86.50(19) 1_554 2_664 ?
Te2 Hg2 Hg2 95.75(2) 2_565 2_664 ?
Te3 Hg2 Hg2 62.83(2) . 2_664 ?
Te3 Hg2 Hg2 128.50(3) 1_455 2_664 ?
O8 Hg2 Hg3 38.0(3) 1_455 2_565 ?
O7 Hg2 Hg3 157.8(2) . 2_565 ?
O3 Hg2 Hg3 89.6(2) . 2_565 ?
O7 Hg2 Hg3 90.3(2) 2_664 2_565 ?
O6 Hg2 Hg3 86.4(2) 2_565 2_565 ?
O5 Hg2 Hg3 32.72(16) 2_565 2_565 ?
O9 Hg2 Hg3 112.15(19) 1_554 2_565 ?
Te2 Hg2 Hg3 57.130(18) 2_565 2_565 ?
Te3 Hg2 Hg3 166.59(2) . 2_565 ?
Te3 Hg2 Hg3 60.141(18) 1_455 2_565 ?
Hg2 Hg2 Hg3 122.73(2) 2_664 2_565 ?
O6 Hg3 O5 170.5(4) 1_655 . ?
O6 Hg3 O2 82.5(3) 1_655 . ?
O5 Hg3 O2 103.5(3) . . ?
O6 Hg3 O8 112.6(3) 1_655 2_665 ?
O5 Hg3 O8 75.8(3) . 2_665 ?
O2 Hg3 O8 83.1(3) . 2_665 ?
O6 Hg3 O9 87.3(3) 1_655 . ?
O5 Hg3 O9 86.0(3) . . ?
O2 Hg3 O9 168.6(3) . . ?
O8 Hg3 O9 105.6(3) 2_665 . ?
O6 Hg3 Te2 152.6(2) 1_655 . ?
O5 Hg3 Te2 25.5(2) . . ?
O2 Hg3 Te2 83.91(18) . . ?
O8 Hg3 Te2 89.14(19) 2_665 . ?
O9 Hg3 Te2 103.22(19) . . ?
O6 Hg3 Te2 23.9(2) 1_655 1_655 ?
O5 Hg3 Te2 147.2(3) . 1_655 ?
O2 Hg3 Te2 89.1(2) . 1_655 ?
O8 Hg3 Te2 136.47(19) 2_665 1_655 ?
O9 Hg3 Te2 79.6(2) . 1_655 ?
Te2 Hg3 Te2 132.60(3) . 1_655 ?
O6 Hg3 Hg2 144.1(2) 1_655 2_565 ?
O5 Hg3 Hg2 44.6(3) . 2_565 ?
O2 Hg3 Hg2 88.8(2) . 2_565 ?
O8 Hg3 Hg2 31.52(19) 2_665 2_565 ?
O9 Hg3 Hg2 102.5(2) . 2_565 ?
Te2 Hg3 Hg2 58.828(18) . 2_565 ?
Te2 Hg3 Hg2 167.99(2) 1_655 2_565 ?
O3 Te1 O2 93.0(4) . . ?
O3 Te1 O1 94.0(4) . . ?
O2 Te1 O1 82.4(3) . . ?
O3 Te1 O4 79.5(4) . . ?
O2 Te1 O4 87.7(3) . . ?
O1 Te1 O4 167.8(3) . . ?
O3 Te1 Hg1 50.2(3) . . ?
O2 Te1 Hg1 43.2(3) . . ?
O1 Te1 Hg1 82.5(3) . . ?
O4 Te1 Hg1 85.4(2) . . ?
O3 Te1 Hg1 106.9(3) . 2_665 ?
O2 Te1 Hg1 43.9(3) . 2_665 ?
O1 Te1 Hg1 41.5(2) . 2_665 ?
O4 Te1 Hg1 130.6(2) . 2_665 ?
Hg1 Te1 Hg1 66.22(2) . 2_665 ?
O3 Te1 Hg1 42.0(3) . 2_565 ?
O2 Te1 Hg1 92.6(3) . 2_565 ?
O1 Te1 Hg1 135.6(3) . 2_565 ?
O4 Te1 Hg1 37.5(2) . 2_565 ?
Hg1 Te1 Hg1 65.26(2) . 2_565 ?
Hg1 Te1 Hg1 130.78(3) 2_665 2_565 ?
O6 Te2 O5 90.2(4) . . ?
O6 Te2 O4 90.8(4) . . ?
O5 Te2 O4 99.3(3) . . ?
O6 Te2 Hg1 55.7(3) . 2_565 ?
O5 Te2 Hg1 106.9(3) . 2_565 ?
O4 Te2 Hg1 36.6(3) . 2_565 ?
O6 Te2 Hg3 107.5(2) . . ?
O5 Te2 Hg3 28.8(3) . . ?
O4 Te2 Hg3 76.4(2) . . ?
Hg1 Te2 Hg3 97.48(2) 2_565 . ?
O6 Te2 Hg3 27.1(2) . 1_455 ?
O5 Te2 Hg3 109.7(3) . 1_455 ?
O4 Te2 Hg3 105.3(3) . 1_455 ?
Hg1 Te2 Hg3 68.98(2) 2_565 1_455 ?
Hg3 Te2 Hg3 132.60(3) . 1_455 ?
O6 Te2 Hg2 44.0(2) . 2_565 ?
O5 Te2 Hg2 47.8(3) . 2_565 ?
O4 Te2 Hg2 87.4(3) . 2_565 ?
Hg1 Te2 Hg2 70.15(2) 2_565 2_565 ?
Hg3 Te2 Hg2 64.041(19) . 2_565 ?
Hg3 Te2 Hg2 68.69(2) 1_455 2_565 ?
O7 Te3 O8 89.8(4) . . ?
O7 Te3 O1 99.9(4) . . ?
O8 Te3 O1 89.6(4) . . ?
O7 Te3 O10 81.2(3) . 1_554 ?
O8 Te3 O10 158.6(4) . 1_554 ?
O1 Te3 O10 72.9(3) . 1_554 ?
O7 Te3 Hg2 27.0(3) . . ?
O8 Te3 Hg2 103.5(3) . . ?
O1 Te3 Hg2 76.8(3) . . ?
O10 Te3 Hg2 61.0(2) 1_554 . ?
O7 Te3 Hg2 109.2(3) . 1_655 ?
O8 Te3 Hg2 25.6(3) . 1_655 ?
O1 Te3 Hg2 102.2(2) . 1_655 ?
O10 Te3 Hg2 169.3(2) 1_554 1_655 ?
Hg2 Te3 Hg2 127.89(3) . 1_655 ?
O10 S1 O9 109.9(6) . . ?
O10 S1 O11 108.4(6) . . ?
O9 S1 O11 112.0(6) . . ?
O10 S1 O12 108.1(5) . . ?
O9 S1 O12 109.8(6) . . ?
O11 S1 O12 108.5(7) . . ?
Te3 O1 Te1 134.1(4) . . ?
Te3 O1 Hg1 121.5(4) . 2_665 ?
Te1 O1 Hg1 104.3(3) . 2_665 ?
Te2 O5 Hg3 125.7(4) . . ?
Te2 O5 Hg2 101.6(4) . 2_565 ?
Hg3 O5 Hg2 102.7(3) . 2_565 ?
Te2 O6 Hg3 129.0(4) . 1_455 ?
Te2 O6 Hg2 106.4(3) . 2_565 ?
Hg3 O6 Hg2 118.4(4) 1_455 2_565 ?
Te2 O6 Hg1 92.0(3) . 2_565 ?
Hg3 O6 Hg1 105.9(3) 1_455 2_565 ?
Hg2 O6 Hg1 95.8(2) 2_565 2_565 ?
S1 O10 Te3 122.5(5) . 1_556 ?
Te1 O2 Hg1 102.6(4) . . ?
Te1 O2 Hg3 121.2(4) . . ?
Hg1 O2 Hg3 119.6(4) . . ?
Te1 O2 Hg1 105.7(4) . 2_665 ?
Hg1 O2 Hg1 100.6(3) . 2_665 ?
Hg3 O2 Hg1 104.5(3) . 2_665 ?
Te1 O3 Hg2 124.0(5) . . ?
Te1 O3 Hg1 95.1(3) . . ?
Hg2 O3 Hg1 110.8(3) . . ?
Te1 O3 Hg1 108.3(4) . 2_565 ?
Hg2 O3 Hg1 117.6(4) . 2_565 ?
Hg1 O3 Hg1 94.4(3) . 2_565 ?
Te3 O7 Hg2 130.0(4) . . ?
Te3 O7 Hg2 123.1(4) . 2_664 ?
Hg2 O7 Hg2 105.9(3) . 2_664 ?
S1 O9 Hg3 131.8(6) . . ?
S1 O9 Hg2 113.2(5) . 1_556 ?
Hg3 O9 Hg2 97.3(3) . 1_556 ?
Te2 O4 Hg1 113.0(4) . 2_565 ?
Te2 O4 Te1 141.1(5) . . ?
Hg1 O4 Te1 104.5(3) 2_565 . ?
Te3 O8 Hg2 132.0(6) . 1_655 ?
Te3 O8 Hg3 116.8(4) . 2_665 ?
Hg2 O8 Hg3 110.5(4) 1_655 2_665 ?

loop_
_geom_bond_atom_site_label_1
_geom_bond_atom_site_label_2
_geom_bond_distance
_geom_bond_site_symmetry_2
_geom_bond_publ_flag
Hg1 O4 2.251(9) 2_565 ?
Hg1 O2 2.287(10) . ?
Hg1 O1 2.441(7) 2_665 ?
Hg1 O3 2.517(9) . ?
Hg1 O3 2.522(9) 2_565 ?
Hg1 O2 2.570(9) 2_665 ?
Hg1 O6 2.870(8) 2_565 ?
Hg1 Te1 3.2636(11) . ?
Hg1 Te2 3.4734(11) 2_565 ?
Hg1 Te1 3.5717(9) 2_665 ?
Hg1 Te1 3.5762(11) 2_565 ?
Hg1 Hg1 3.6977(10) 2_565 ?
Hg2 O8 2.112(9) 1_455 ?
Hg2 O7 2.138(9) . ?
Hg2 O3 2.425(9) . ?
Hg2 O7 2.473(8) 2_664 ?
Hg2 O6 2.608(8) 2_565 ?
Hg2 O5 2.723(10) 2_565 ?
Hg2 O9 2.743(10) 1_554 ?
Hg2 Te2 3.6032(10) 2_565 ?
Hg2 Te3 3.6041(10) . ?
Hg2 Te3 3.6296(9) 1_455 ?
Hg2 Hg2 3.6865(10) 2_664 ?
Hg2 Hg3 3.7864(9) 2_565 ?
Hg3 O6 2.087(8) 1_655 ?
Hg3 O5 2.098(8) . ?
Hg3 O2 2.466(8) . ?
Hg3 O8 2.490(11) 2_665 ?
Hg3 O9 2.621(9) . ?
Hg3 Te2 3.5371(9) . ?
Hg3 Te2 3.5601(10) 1_655 ?
Hg3 Hg2 3.7864(9) 2_565 ?
Te1 O3 1.865(10) . ?
Te1 O2 1.882(8) . ?
Te1 O1 2.074(8) . ?
Te1 O4 2.270(9) . ?
Te1 Hg1 3.5717(9) 2_665 ?
Te1 Hg1 3.5762(11) 2_565 ?
Te2 O6 1.856(10) . ?
Te2 O5 1.874(8) . ?
Te2 O4 1.908(8) . ?
Te2 Hg1 3.4734(11) 2_565 ?
Te2 Hg3 3.5601(10) 1_455 ?
Te2 Hg2 3.6032(10) 2_565 ?
Te3 O7 1.836(9) . ?
Te3 O8 1.859(8) . ?
Te3 O1 1.916(8) . ?
Te3 O10 2.601(8) 1_554 ?
Te3 Hg2 3.6296(9) 1_655 ?
S1 O10 1.465(8) . ?
S1 O9 1.466(10) . ?
S1 O11 1.478(11) . ?
S1 O12 1.494(9) . ?
O1 Hg1 2.441(7) 2_665 ?
O5 Hg2 2.723(10) 2_565 ?
O6 Hg3 2.087(8) 1_455 ?
O6 Hg2 2.608(8) 2_565 ?
O6 Hg1 2.870(8) 2_565 ?
O10 Te3 2.601(8) 1_556 ?
O2 Hg1 2.570(9) 2_665 ?
O3 Hg1 2.522(9) 2_565 ?
O7 Hg2 2.473(8) 2_664 ?
O9 Hg2 2.743(10) 1_556 ?
O4 Hg1 2.251(9) 2_565 ?
O8 Hg2 2.112(9) 1_655 ?
O8 Hg3 2.490(11) 2_665 ?
